data_7042491
loop_
_publ_author_name
'Yang, Jin'

_publ_section_title
;
 Synthesis of (NHC)Pd(salicylaldimine)Cl complexes through
 template-directed ortho-aromatic metaloxylation of NHC-palladacycles
 derived from arylimines.
;
_journal_issue 15
_journal_name_full 'Dalton transactions (Cambridge, England : 2003)'
_journal_page_first 5003
_journal_page_last 5007
_journal_paper_doi 10.1039/c7dt00007c
_journal_volume 46
_journal_year 2017
_chemical_formula_moiety 'C43 H52 Cl N3 O Pd'
_chemical_formula_sum 'C43 H52 Cl N3 O Pd'
_chemical_formula_weight 768.73
_chemical_name_systematic
; 
 ? 
;
_space_group_IT_number 14
_symmetry_cell_setting monoclinic
_symmetry_space_group_name_Hall '-P 2ybc'
_symmetry_space_group_name_H-M 'P 1 21/c 1'
_atom_sites_solution_hydrogens geom
_atom_sites_solution_primary direct
_atom_sites_solution_secondary difmap
_audit_creation_method SHELXL-97
_audit_update_record
;
2016-12-30 deposited with the CCDC.
2017-03-15 downloaded from the CCDC.
;
_cell_angle_alpha 90.00
_cell_angle_beta 90.092(4)
_cell_angle_gamma 90.00
_cell_formula_units_Z 8
_cell_length_a 25.435(6)
_cell_length_b 15.222(3)
_cell_length_c 21.271(5)
_cell_measurement_reflns_used 9934
_cell_measurement_temperature 296(2)
_cell_measurement_theta_max 26.8733
_cell_measurement_theta_min 2.3361
_cell_volume 8236(3)
_computing_cell_refinement 'Bruker SMART'
_computing_data_collection 'Bruker SMART APEX II'
_computing_data_reduction 'Bruker SAINT'
_computing_molecular_graphics 'Bruker SHELXTL'
_computing_publication_material 'Bruker SHELXTL'
_computing_structure_refinement 'SHELXL-97 (Sheldrick, 2008)'
_computing_structure_solution 'SHELXS-97 (Sheldrick, 2008)'
_diffrn_ambient_temperature 296(2)
_diffrn_measured_fraction_theta_full 0.998
_diffrn_measured_fraction_theta_max 0.998
_diffrn_measurement_device_type 'Bruker APEX II area detector'
_diffrn_measurement_method '\w scans'
_diffrn_radiation_monochromator graphite
_diffrn_radiation_source 'fine-focus sealed tube'
_diffrn_radiation_type MoK\a
_diffrn_radiation_wavelength 0.71073
_diffrn_reflns_av_R_equivalents 0.0261
_diffrn_reflns_av_unetI/netI 0.0313
_diffrn_reflns_limit_h_max 30
_diffrn_reflns_limit_h_min -21
_diffrn_reflns_limit_k_max 16
_diffrn_reflns_limit_k_min -18
_diffrn_reflns_limit_l_max 18
_diffrn_reflns_limit_l_min -25
_diffrn_reflns_number 41278
_diffrn_reflns_theta_full 25.00
_diffrn_reflns_theta_max 25.00
_diffrn_reflns_theta_min 1.83
_exptl_absorpt_coefficient_mu 0.549
_exptl_absorpt_correction_T_max 0.9124
_exptl_absorpt_correction_T_min 0.8569
_exptl_absorpt_correction_type multi-scan
_exptl_absorpt_process_details SADABS
_exptl_crystal_colour yellow
_exptl_crystal_density_diffrn 1.240
_exptl_crystal_density_method 'not measured'
_exptl_crystal_description block
_exptl_crystal_F_000 3216
_exptl_crystal_size_max 0.29
_exptl_crystal_size_mid 0.22
_exptl_crystal_size_min 0.17
_refine_diff_density_max 0.376
_refine_diff_density_min -0.449
_refine_diff_density_rms 0.043
_refine_ls_extinction_method none
_refine_ls_goodness_of_fit_ref 1.015
_refine_ls_hydrogen_treatment constr
_refine_ls_matrix_type full
_refine_ls_number_parameters 905
_refine_ls_number_reflns 14473
_refine_ls_number_restraints 0
_refine_ls_restrained_S_all 1.015
_refine_ls_R_factor_all 0.0460
_refine_ls_R_factor_gt 0.0302
_refine_ls_shift/su_max 0.008
_refine_ls_shift/su_mean 0.000
_refine_ls_structure_factor_coef Fsqd
_refine_ls_weighting_details 'calc w=1/[\s^2^(Fo^2^)+(0.0395P)^2^+2.6948P] where P=(Fo^2^+2Fc^2^)/3'
_refine_ls_weighting_scheme calc
_refine_ls_wR_factor_gt 0.0734
_refine_ls_wR_factor_ref 0.0836
_reflns_number_gt 11431
_reflns_number_total 14473
_reflns_threshold_expression >2sigma(I)
_cod_data_source_file c7dt00007c2.cif
_cod_data_source_block 2c
_cod_depositor_comments
;
The following automatic conversions were performed:

'_symmetry_cell_setting' value 'Monoclinic' changed to 'monoclinic'
according to
/home/data/users/saulius/crontab/automatic-downloads/rss-feeds/RSC/lib/dictionaries/cif_core.dic
dictionary named 'cif_core.dic' version 2.4.2 from 2011-04-26.

'_exptl_absorpt_correction_type' value 'Multi-scan' changed to
'multi-scan' according to
/home/data/users/saulius/crontab/automatic-downloads/rss-feeds/RSC/lib/dictionaries/cif_core.dic
dictionary named 'cif_core.dic' version 2.4.2 from 2011-04-26.

Automatic conversion script
Id: cif_fix_values 4973 2017-02-22 13:04:09Z antanas 

 Adding full bibliography for 7042488--7042495.cif.
;
_cod_original_cell_volume 8235(3)
_cod_original_sg_symbol_H-M 'P 21/c'
_cod_database_code 7042491

loop_
_symmetry_equiv_pos_as_xyz
'x, y, z'
'-x, y+1/2, -z+1/2'
'-x, -y, -z'
'x, -y-1/2, z-1/2'

loop_
_atom_site_label
_atom_site_type_symbol
_atom_site_fract_x
_atom_site_fract_y
_atom_site_fract_z
_atom_site_U_iso_or_equiv
_atom_site_adp_type
_atom_site_occupancy
_atom_site_symmetry_multiplicity
_atom_site_calc_flag
_atom_site_refinement_flags
Pd1 Pd 0.629565(7) 0.724209(12) 0.814794(8) 0.03887(6) Uani 1 1 d .
Cl1 Cl 0.56184(3) 0.62539(5) 0.80393(4) 0.0639(2) Uani 1 1 d .
O1 O 0.68678(7) 0.81608(12) 0.82041(9) 0.0589(5) Uani 1 1 d .
N1 N 0.60004(7) 0.82310(13) 0.69527(8) 0.0392(4) Uani 1 1 d .
N2 N 0.54829(8) 0.85510(13) 0.77194(9) 0.0412(5) Uani 1 1 d .
N3 N 0.66773(8) 0.64310(13) 0.87759(9) 0.0454(5) Uani 1 1 d .
C1 C 0.59090(9) 0.80500(15) 0.75683(10) 0.0362(5) Uani 1 1 d .
C2 C 0.56351(11) 0.88335(18) 0.67277(12) 0.0540(7) Uani 1 1 d .
H2 H 0.5617 0.9054 0.6321 0.065 Uiso 1 1 calc R
C3 C 0.53153(11) 0.90367(18) 0.72042(12) 0.0537(7) Uani 1 1 d .
H3 H 0.5035 0.9428 0.7193 0.064 Uiso 1 1 calc R
C4 C 0.64216(9) 0.78808(16) 0.65626(11) 0.0416(6) Uani 1 1 d .
C5 C 0.68448(10) 0.84359(18) 0.64223(13) 0.0523(7) Uani 1 1 d .
C6 C 0.72224(12) 0.8109(2) 0.60044(15) 0.0674(8) Uani 1 1 d .
H6 H 0.7508 0.8459 0.5896 0.081 Uiso 1 1 calc R
C7 C 0.71779(13) 0.7282(2) 0.57514(15) 0.0708(9) Uani 1 1 d .
H7 H 0.7434 0.7078 0.5476 0.085 Uiso 1 1 calc R
C8 C 0.67619(12) 0.6759(2) 0.59000(13) 0.0630(8) Uani 1 1 d .
H8 H 0.6742 0.6199 0.5726 0.076 Uiso 1 1 calc R
C9 C 0.63649(10) 0.70378(17) 0.63060(12) 0.0482(6) Uani 1 1 d .
C10 C 0.69060(14) 0.9352(2) 0.66951(17) 0.0751(9) Uani 1 1 d .
H10 H 0.6644 0.9422 0.7029 0.090 Uiso 1 1 calc R
C11 C 0.67969(18) 1.0065(2) 0.6188(2) 0.1179(16) Uani 1 1 d .
H11A H 0.7033 0.9984 0.5841 0.177 Uiso 1 1 calc R
H11B H 0.6850 1.0637 0.6367 0.177 Uiso 1 1 calc R
H11C H 0.6441 1.0013 0.6043 0.177 Uiso 1 1 calc R
C12 C 0.74520(16) 0.9491(3) 0.6987(2) 0.1057(14) Uani 1 1 d .
H12A H 0.7523 0.9029 0.7282 0.159 Uiso 1 1 calc R
H12B H 0.7461 1.0047 0.7199 0.159 Uiso 1 1 calc R
H12C H 0.7713 0.9484 0.6661 0.159 Uiso 1 1 calc R
C13 C 0.58864(12) 0.64699(19) 0.64238(14) 0.0650(8) Uani 1 1 d .
H13 H 0.5733 0.6652 0.6826 0.078 Uiso 1 1 calc R
C14 C 0.54827(16) 0.6649(3) 0.5912(2) 0.1209(16) Uani 1 1 d .
H14A H 0.5371 0.7250 0.5935 0.181 Uiso 1 1 calc R
H14B H 0.5185 0.6270 0.5969 0.181 Uiso 1 1 calc R
H14C H 0.5637 0.6539 0.5508 0.181 Uiso 1 1 calc R
C15 C 0.60108(18) 0.5490(2) 0.6468(2) 0.1131(15) Uani 1 1 d .
H15A H 0.6121 0.5278 0.6064 0.170 Uiso 1 1 calc R
H15B H 0.5702 0.5177 0.6600 0.170 Uiso 1 1 calc R
H15C H 0.6288 0.5399 0.6768 0.170 Uiso 1 1 calc R
C16 C 0.52381(9) 0.86074(16) 0.83347(11) 0.0413(6) Uani 1 1 d .
C17 C 0.54795(10) 0.91376(16) 0.87910(12) 0.0447(6) Uani 1 1 d .
C18 C 0.52223(11) 0.92127(18) 0.93642(12) 0.0542(7) Uani 1 1 d .
H18 H 0.5370 0.9556 0.9680 0.065 Uiso 1 1 calc R
C19 C 0.47519(12) 0.87877(19) 0.94741(13) 0.0604(8) Uani 1 1 d .
H19 H 0.4588 0.8847 0.9862 0.072 Uiso 1 1 calc R
C20 C 0.45247(11) 0.82804(18) 0.90179(13) 0.0556(7) Uani 1 1 d .
H20 H 0.4206 0.8004 0.9100 0.067 Uiso 1 1 calc R
C21 C 0.47609(10) 0.81695(17) 0.84322(12) 0.0475(6) Uani 1 1 d .
C22 C 0.59893(11) 0.9638(2) 0.86746(14) 0.0609(8) Uani 1 1 d .
H22 H 0.6176 0.9342 0.8332 0.073 Uiso 1 1 calc R
C23 C 0.58701(16) 1.0573(2) 0.8461(2) 0.1135(15) Uani 1 1 d .
H23A H 0.5635 1.0557 0.8108 0.170 Uiso 1 1 calc R
H23B H 0.6191 1.0858 0.8341 0.170 Uiso 1 1 calc R
H23C H 0.5709 1.0892 0.8799 0.170 Uiso 1 1 calc R
C24 C 0.63537(13) 0.9646(3) 0.92475(18) 0.1064(14) Uani 1 1 d .
H24A H 0.6189 0.9965 0.9583 0.160 Uiso 1 1 calc R
H24B H 0.6680 0.9925 0.9138 0.160 Uiso 1 1 calc R
H24C H 0.6421 0.9054 0.9380 0.160 Uiso 1 1 calc R
C25 C 0.44894(12) 0.7604(2) 0.79374(15) 0.0679(8) Uani 1 1 d .
H25 H 0.4747 0.7463 0.7611 0.081 Uiso 1 1 calc R
C26 C 0.40401(15) 0.8115(3) 0.7631(2) 0.1082(14) Uani 1 1 d .
H26A H 0.3793 0.8290 0.7948 0.162 Uiso 1 1 calc R
H26B H 0.3867 0.7749 0.7327 0.162 Uiso 1 1 calc R
H26C H 0.4178 0.8627 0.7427 0.162 Uiso 1 1 calc R
C27 C 0.42842(15) 0.6732(2) 0.82156(19) 0.0952(12) Uani 1 1 d .
H27A H 0.4565 0.6437 0.8431 0.143 Uiso 1 1 calc R
H27B H 0.4155 0.6365 0.7883 0.143 Uiso 1 1 calc R
H27C H 0.4005 0.6853 0.8506 0.143 Uiso 1 1 calc R
C28 C 0.72771(10) 0.81413(17) 0.85816(13) 0.0499(6) Uani 1 1 d .
C29 C 0.75881(11) 0.8910(2) 0.86270(16) 0.0680(8) Uani 1 1 d .
H29 H 0.7490 0.9405 0.8399 0.082 Uiso 1 1 calc R
C30 C 0.80282(12) 0.8946(2) 0.89965(18) 0.0787(10) Uani 1 1 d .
H30 H 0.8221 0.9465 0.9017 0.094 Uiso 1 1 calc R
C31 C 0.81923(12) 0.8225(2) 0.93401(16) 0.0748(9) Uani 1 1 d .
H31 H 0.8498 0.8249 0.9580 0.090 Uiso 1 1 calc R
C32 C 0.78968(11) 0.7478(2) 0.93192(14) 0.0618(8) Uani 1 1 d .
H32 H 0.8004 0.6993 0.9553 0.074 Uiso 1 1 calc R
C33 C 0.74321(10) 0.74130(17) 0.89546(13) 0.0486(6) Uani 1 1 d .
C34 C 0.71290(10) 0.66216(17) 0.90248(12) 0.0508(6) Uani 1 1 d .
H34 H 0.7276 0.6192 0.9281 0.061 Uiso 1 1 calc R
C35 C 0.64526(11) 0.55999(17) 0.89750(12) 0.0511(7) Uani 1 1 d .
C36 C 0.65994(12) 0.48246(19) 0.86685(15) 0.0623(8) Uani 1 1 d .
C37 C 0.63708(14) 0.4039(2) 0.88757(19) 0.0791(10) Uani 1 1 d .
H37 H 0.6467 0.3515 0.8683 0.095 Uiso 1 1 calc R
C38 C 0.60073(16) 0.4016(3) 0.9356(2) 0.0876(12) Uani 1 1 d .
C39 C 0.58675(14) 0.4795(3) 0.96415(17) 0.0840(11) Uani 1 1 d .
H39 H 0.5621 0.4782 0.9964 0.101 Uiso 1 1 calc R
C40 C 0.60846(13) 0.5608(2) 0.94625(14) 0.0677(8) Uani 1 1 d .
C41 C 0.69767(15) 0.4839(2) 0.81307(17) 0.0850(10) Uani 1 1 d .
H41A H 0.6866 0.5272 0.7830 0.128 Uiso 1 1 calc R
H41B H 0.6984 0.4272 0.7934 0.128 Uiso 1 1 calc R
H41C H 0.7322 0.4984 0.8283 0.128 Uiso 1 1 calc R
C42 C 0.59172(16) 0.6452(3) 0.97699(16) 0.0946(12) Uani 1 1 d .
H42A H 0.5626 0.6341 1.0045 0.142 Uiso 1 1 calc R
H42B H 0.5814 0.6867 0.9453 0.142 Uiso 1 1 calc R
H42C H 0.6205 0.6688 1.0009 0.142 Uiso 1 1 calc R
C43 C 0.57546(18) 0.3152(3) 0.9562(3) 0.141(2) Uani 1 1 d .
H43A H 0.5392 0.3145 0.9436 0.212 Uiso 1 1 calc R
H43B H 0.5777 0.3098 1.0011 0.212 Uiso 1 1 calc R
H43C H 0.5936 0.2669 0.9369 0.212 Uiso 1 1 calc R
Pd2 Pd 0.859346(8) 0.425910(13) 0.700896(9) 0.04699(7) Uani 1 1 d .
Cl2 Cl 0.92605(3) 0.52333(5) 0.72298(4) 0.0704(2) Uani 1 1 d .
O2 O 0.80152(8) 0.33710(13) 0.68553(11) 0.0747(6) Uani 1 1 d .
N4 N 0.94023(8) 0.29117(13) 0.73408(10) 0.0474(5) Uani 1 1 d .
N5 N 0.89787(8) 0.32814(14) 0.81734(10) 0.0486(5) Uani 1 1 d .
N6 N 0.82458(9) 0.51428(14) 0.64034(10) 0.0510(5) Uani 1 1 d .
C44 C 0.89928(10) 0.34112(16) 0.75418(11) 0.0443(6) Uani 1 1 d .
C45 C 0.96437(11) 0.24848(18) 0.78411(13) 0.0575(7) Uani 1 1 d .
H45 H 0.9933 0.2112 0.7820 0.069 Uiso 1 1 calc R
C46 C 0.93797(12) 0.27146(19) 0.83572(13) 0.0600(8) Uani 1 1 d .
H46 H 0.9451 0.2530 0.8765 0.072 Uiso 1 1 calc R
C47 C 0.95503(11) 0.28032(17) 0.66839(12) 0.0510(6) Uani 1 1 d .
C48 C 0.92564(12) 0.22072(19) 0.63171(14) 0.0609(7) Uani 1 1 d .
C49 C 0.93921(14) 0.2132(3) 0.56902(16) 0.0857(11) Uani 1 1 d .
H49 H 0.9203 0.1755 0.5430 0.103 Uiso 1 1 calc R
C50 C 0.98018(16) 0.2606(3) 0.54472(17) 0.1025(14) Uani 1 1 d .
H50 H 0.9883 0.2552 0.5023 0.123 Uiso 1 1 calc R
C51 C 1.00948(14) 0.3160(3) 0.58171(15) 0.0885(11) Uani 1 1 d .
H51 H 1.0376 0.3463 0.5641 0.106 Uiso 1 1 calc R
C52 C 0.99780(11) 0.3276(2) 0.64511(13) 0.0608(7) Uani 1 1 d .
C53 C 0.88200(15) 0.1636(2) 0.65890(17) 0.0832(10) Uani 1 1 d .
H53 H 0.8625 0.1988 0.6896 0.100 Uiso 1 1 calc R
C54 C 0.9063(2) 0.0848(3) 0.6934(2) 0.145(2) Uani 1 1 d .
H54A H 0.9283 0.0525 0.6650 0.217 Uiso 1 1 calc R
H54B H 0.8787 0.0473 0.7086 0.217 Uiso 1 1 calc R
H54C H 0.9269 0.1054 0.7282 0.217 Uiso 1 1 calc R
C55 C 0.84303(15) 0.1299(3) 0.6095(2) 0.1048(13) Uani 1 1 d .
H55A H 0.8319 0.1777 0.5833 0.157 Uiso 1 1 calc R
H55B H 0.8130 0.1049 0.6301 0.157 Uiso 1 1 calc R
H55C H 0.8597 0.0858 0.5841 0.157 Uiso 1 1 calc R
C56 C 1.03265(13) 0.3867(2) 0.68539(15) 0.0734(9) Uani 1 1 d .
H56 H 1.0128 0.4030 0.7231 0.088 Uiso 1 1 calc R
C57 C 1.08163(14) 0.3359(3) 0.70633(19) 0.1022(13) Uani 1 1 d .
H57A H 1.0712 0.2855 0.7304 0.153 Uiso 1 1 calc R
H57B H 1.1034 0.3733 0.7317 0.153 Uiso 1 1 calc R
H57C H 1.1010 0.3172 0.6700 0.153 Uiso 1 1 calc R
C58 C 1.04823(15) 0.4716(3) 0.65116(18) 0.0967(12) Uani 1 1 d .
H58A H 1.0689 0.4574 0.6149 0.145 Uiso 1 1 calc R
H58B H 1.0684 0.5082 0.6790 0.145 Uiso 1 1 calc R
H58C H 1.0171 0.5024 0.6382 0.145 Uiso 1 1 calc R
C59 C 0.85799(11) 0.36079(19) 0.86057(12) 0.0535(7) Uani 1 1 d .
C60 C 0.81317(13) 0.3078(2) 0.87017(15) 0.0675(8) Uani 1 1 d .
C61 C 0.77758(14) 0.3369(3) 0.91523(17) 0.0828(10) Uani 1 1 d .
H61 H 0.7478 0.3035 0.9235 0.099 Uiso 1 1 calc R
C62 C 0.78533(15) 0.4138(3) 0.94787(16) 0.0882(11) Uani 1 1 d .
H62 H 0.7607 0.4316 0.9775 0.106 Uiso 1 1 calc R
C63 C 0.82891(14) 0.4645(3) 0.93719(15) 0.0779(10) Uani 1 1 d .
H63 H 0.8331 0.5168 0.9593 0.093 Uiso 1 1 calc R
C64 C 0.86746(12) 0.4390(2) 0.89333(12) 0.0592(7) Uani 1 1 d .
C65 C 0.80346(16) 0.2220(2) 0.8348(2) 0.0948(12) Uani 1 1 d .
H65 H 0.8266 0.2216 0.7980 0.114 Uiso 1 1 calc R
C66 C 0.8190(2) 0.1430(3) 0.8769(3) 0.177(3) Uani 1 1 d .
H66A H 0.8535 0.1527 0.8941 0.265 Uiso 1 1 calc R
H66B H 0.8191 0.0903 0.8522 0.265 Uiso 1 1 calc R
H66C H 0.7941 0.1372 0.9105 0.265 Uiso 1 1 calc R
C67 C 0.74707(18) 0.2127(3) 0.8111(2) 0.1237(17) Uani 1 1 d .
H67A H 0.7238 0.2056 0.8462 0.186 Uiso 1 1 calc R
H67B H 0.7445 0.1621 0.7842 0.186 Uiso 1 1 calc R
H67C H 0.7374 0.2643 0.7879 0.186 Uiso 1 1 calc R
C68 C 0.91678(13) 0.4936(2) 0.88527(14) 0.0674(8) Uani 1 1 d .
H68 H 0.9338 0.4745 0.8463 0.081 Uiso 1 1 calc R
C69 C 0.95530(14) 0.4770(3) 0.93863(18) 0.0956(12) Uani 1 1 d .
H69A H 0.9397 0.4946 0.9777 0.143 Uiso 1 1 calc R
H69B H 0.9868 0.5104 0.9317 0.143 Uiso 1 1 calc R
H69C H 0.9638 0.4156 0.9402 0.143 Uiso 1 1 calc R
C70 C 0.90607(17) 0.5927(2) 0.8792(2) 0.1048(13) Uani 1 1 d .
H70A H 0.8799 0.6025 0.8474 0.157 Uiso 1 1 calc R
H70B H 0.9379 0.6224 0.8677 0.157 Uiso 1 1 calc R
H70C H 0.8937 0.6152 0.9187 0.157 Uiso 1 1 calc R
C71 C 0.76700(11) 0.3396(2) 0.63933(16) 0.0650(8) Uani 1 1 d .
C72 C 0.73450(13) 0.2648(2) 0.62926(19) 0.0826(11) Uani 1 1 d .
H72 H 0.7370 0.2177 0.6569 0.099 Uiso 1 1 calc R
C73 C 0.69968(13) 0.2600(3) 0.5803(2) 0.0885(11) Uani 1 1 d .
H73 H 0.6799 0.2093 0.5747 0.106 Uiso 1 1 calc R
C74 C 0.69345(13) 0.3295(2) 0.53913(19) 0.0863(11) Uani 1 1 d .
H74 H 0.6702 0.3256 0.5055 0.104 Uiso 1 1 calc R
C75 C 0.72207(13) 0.4038(2) 0.54879(18) 0.0796(10) Uani 1 1 d .
H75 H 0.7170 0.4513 0.5220 0.096 Uiso 1 1 calc R
C76 C 0.75928(11) 0.41171(19) 0.59787(15) 0.0615(8) Uani 1 1 d .
C77 C 0.78691(11) 0.49317(18) 0.60230(14) 0.0591(7) Uani 1 1 d .
H77 H 0.7765 0.5366 0.5742 0.071 Uiso 1 1 calc R
C78 C 0.84607(11) 0.60198(17) 0.63211(12) 0.0503(6) Uani 1 1 d .
C79 C 0.88486(12) 0.61423(19) 0.58700(13) 0.0584(7) Uani 1 1 d .
C80 C 0.90403(13) 0.6984(2) 0.57859(16) 0.0736(9) Uani 1 1 d .
H80 H 0.9297 0.7077 0.5482 0.088 Uiso 1 1 calc R
C81 C 0.88665(14) 0.7693(2) 0.61339(17) 0.0722(9) Uani 1 1 d .
C82 C 0.84900(13) 0.7536(2) 0.65882(16) 0.0684(9) Uani 1 1 d .
H82 H 0.8372 0.8005 0.6830 0.082 Uiso 1 1 calc R
C83 C 0.82805(11) 0.67050(18) 0.66992(13) 0.0553(7) Uani 1 1 d .
C84 C 0.90587(15) 0.5370(2) 0.54877(16) 0.0828(10) Uani 1 1 d .
H84A H 0.8797 0.5185 0.5191 0.124 Uiso 1 1 calc R
H84B H 0.9142 0.4892 0.5765 0.124 Uiso 1 1 calc R
H84C H 0.9370 0.5548 0.5267 0.124 Uiso 1 1 calc R
C85 C 0.78790(14) 0.6548(2) 0.72083(16) 0.0808(10) Uani 1 1 d .
H85A H 0.7817 0.7086 0.7432 0.121 Uiso 1 1 calc R
H85B H 0.8008 0.6111 0.7495 0.121 Uiso 1 1 calc R
H85C H 0.7556 0.6348 0.7022 0.121 Uiso 1 1 calc R
C86 C 0.90799(19) 0.8615(3) 0.6029(2) 0.1227(16) Uani 1 1 d .
H86A H 0.9300 0.8777 0.6377 0.184 Uiso 1 1 calc R
H86B H 0.8793 0.9021 0.5996 0.184 Uiso 1 1 calc R
H86C H 0.9281 0.8627 0.5648 0.184 Uiso 1 1 calc R

loop_
_atom_site_aniso_label
_atom_site_aniso_U_11
_atom_site_aniso_U_22
_atom_site_aniso_U_33
_atom_site_aniso_U_23
_atom_site_aniso_U_13
_atom_site_aniso_U_12
Pd1 0.04426(11) 0.03841(11) 0.03392(10) 0.00299(8) -0.00081(8) -0.00200(8)
Cl1 0.0667(5) 0.0598(4) 0.0652(5) 0.0151(4) -0.0164(4) -0.0179(3)
O1 0.0562(11) 0.0481(11) 0.0722(13) 0.0154(10) -0.0133(10) -0.0103(9)
N1 0.0448(11) 0.0437(11) 0.0292(10) 0.0008(9) 0.0048(9) 0.0032(9)
N2 0.0461(12) 0.0474(12) 0.0300(10) 0.0020(9) 0.0048(9) 0.0040(9)
N3 0.0536(13) 0.0417(12) 0.0409(12) 0.0043(9) -0.0035(10) -0.0010(10)
C1 0.0402(13) 0.0354(12) 0.0331(12) -0.0028(10) 0.0018(10) -0.0049(10)
C2 0.0632(17) 0.0650(18) 0.0338(14) 0.0099(13) 0.0032(13) 0.0156(14)
C3 0.0587(17) 0.0614(17) 0.0411(15) 0.0079(13) 0.0018(13) 0.0189(13)
C4 0.0450(14) 0.0471(14) 0.0327(12) 0.0035(11) 0.0040(11) 0.0029(11)
C5 0.0522(16) 0.0535(16) 0.0513(16) 0.0020(13) 0.0099(13) -0.0007(13)
C6 0.0545(18) 0.080(2) 0.068(2) 0.0096(18) 0.0232(15) 0.0006(16)
C7 0.072(2) 0.083(2) 0.0579(19) -0.0025(17) 0.0238(16) 0.0224(18)
C8 0.078(2) 0.0610(19) 0.0499(17) -0.0094(14) 0.0043(15) 0.0138(16)
C9 0.0589(16) 0.0513(16) 0.0342(13) -0.0039(12) -0.0004(12) 0.0029(12)
C10 0.079(2) 0.0558(19) 0.090(2) -0.0047(17) 0.0245(19) -0.0187(16)
C11 0.139(4) 0.060(2) 0.155(4) 0.017(3) 0.001(3) 0.001(2)
C12 0.119(3) 0.087(3) 0.111(3) -0.010(2) 0.002(3) -0.039(2)
C13 0.085(2) 0.0597(19) 0.0502(17) -0.0115(14) 0.0015(15) -0.0185(16)
C14 0.096(3) 0.154(4) 0.114(4) 0.009(3) -0.029(3) -0.051(3)
C15 0.159(4) 0.059(2) 0.121(4) -0.011(2) 0.017(3) -0.026(2)
C16 0.0477(14) 0.0439(14) 0.0323(13) 0.0025(11) 0.0078(11) 0.0058(11)
C17 0.0529(15) 0.0420(14) 0.0393(14) -0.0016(11) 0.0041(12) 0.0046(11)
C18 0.0690(19) 0.0541(17) 0.0396(15) -0.0079(12) 0.0047(13) -0.0013(14)
C19 0.080(2) 0.0625(18) 0.0391(15) -0.0022(14) 0.0199(14) 0.0022(16)
C20 0.0583(17) 0.0575(17) 0.0511(17) 0.0012(14) 0.0155(14) -0.0076(13)
C21 0.0522(15) 0.0470(15) 0.0435(14) -0.0001(12) 0.0044(12) 0.0020(12)
C22 0.0606(18) 0.0639(19) 0.0584(18) -0.0166(15) 0.0101(14) -0.0087(14)
C23 0.106(3) 0.077(3) 0.158(4) 0.016(3) 0.028(3) -0.031(2)
C24 0.065(2) 0.166(4) 0.088(3) -0.047(3) -0.006(2) -0.014(2)
C25 0.0610(19) 0.084(2) 0.0586(19) -0.0185(16) 0.0086(15) -0.0141(16)
C26 0.086(3) 0.143(4) 0.095(3) -0.005(3) -0.033(2) -0.013(3)
C27 0.094(3) 0.083(3) 0.109(3) -0.035(2) 0.027(2) -0.036(2)
C28 0.0423(14) 0.0498(15) 0.0578(17) -0.0006(13) 0.0005(13) -0.0013(12)
C29 0.0564(18) 0.0537(18) 0.094(2) 0.0054(17) -0.0060(17) -0.0074(14)
C30 0.0554(19) 0.076(2) 0.104(3) -0.004(2) -0.0059(19) -0.0193(17)
C31 0.0488(18) 0.093(3) 0.083(2) -0.005(2) -0.0120(16) -0.0117(17)
C32 0.0489(16) 0.075(2) 0.0618(19) 0.0035(15) -0.0035(14) 0.0025(15)
C33 0.0442(15) 0.0528(16) 0.0487(15) -0.0037(12) 0.0011(12) 0.0021(12)
C34 0.0544(16) 0.0513(16) 0.0466(15) 0.0063(12) -0.0047(13) 0.0064(13)
C35 0.0604(17) 0.0464(15) 0.0464(15) 0.0136(12) -0.0129(13) -0.0069(12)
C36 0.0677(19) 0.0473(17) 0.072(2) 0.0099(15) -0.0178(16) -0.0027(14)
C37 0.083(2) 0.0512(19) 0.103(3) 0.0091(18) -0.026(2) -0.0032(17)
C38 0.086(3) 0.073(2) 0.104(3) 0.040(2) -0.033(2) -0.025(2)
C39 0.083(2) 0.103(3) 0.067(2) 0.034(2) -0.0055(18) -0.023(2)
C40 0.080(2) 0.075(2) 0.0487(17) 0.0148(16) -0.0041(16) -0.0142(17)
C41 0.104(3) 0.063(2) 0.088(3) -0.0083(19) 0.006(2) 0.0063(19)
C42 0.117(3) 0.107(3) 0.060(2) -0.002(2) 0.025(2) -0.011(2)
C43 0.128(4) 0.097(3) 0.199(6) 0.079(4) -0.038(4) -0.046(3)
Pd2 0.05319(13) 0.04519(12) 0.04259(12) 0.01025(9) 0.00057(9) 0.00090(9)
Cl2 0.0811(5) 0.0633(5) 0.0667(5) 0.0154(4) -0.0213(4) -0.0113(4)
O2 0.0720(14) 0.0630(13) 0.0892(16) 0.0324(12) -0.0197(12) -0.0158(10)
N4 0.0551(13) 0.0459(12) 0.0411(12) 0.0042(10) 0.0054(10) 0.0041(10)
N5 0.0572(13) 0.0483(13) 0.0403(12) 0.0068(10) 0.0065(10) 0.0090(10)
N6 0.0579(14) 0.0457(13) 0.0493(13) 0.0096(10) -0.0010(11) 0.0001(10)
C44 0.0516(15) 0.0416(14) 0.0396(14) 0.0043(11) 0.0040(12) -0.0007(11)
C45 0.0624(18) 0.0590(17) 0.0512(17) 0.0080(14) -0.0002(14) 0.0157(14)
C46 0.0720(19) 0.0646(19) 0.0434(16) 0.0122(14) 0.0005(14) 0.0176(15)
C47 0.0577(16) 0.0528(16) 0.0425(15) 0.0008(12) 0.0067(13) 0.0055(13)
C48 0.0688(19) 0.0565(18) 0.0574(18) -0.0076(14) 0.0082(15) -0.0045(14)
C49 0.088(2) 0.111(3) 0.058(2) -0.028(2) 0.0137(18) -0.031(2)
C50 0.106(3) 0.152(4) 0.050(2) -0.030(2) 0.019(2) -0.036(3)
C51 0.084(2) 0.128(3) 0.054(2) -0.010(2) 0.0207(18) -0.040(2)
C52 0.0571(17) 0.077(2) 0.0488(16) -0.0057(15) 0.0075(14) -0.0074(15)
C53 0.108(3) 0.069(2) 0.073(2) -0.0126(18) 0.020(2) -0.030(2)
C54 0.224(6) 0.086(3) 0.124(4) 0.031(3) -0.045(4) -0.055(3)
C55 0.096(3) 0.104(3) 0.115(3) -0.016(3) 0.011(2) -0.040(2)
C56 0.072(2) 0.092(2) 0.0565(19) -0.0102(18) 0.0055(16) -0.0196(18)
C57 0.077(3) 0.143(4) 0.086(3) 0.005(3) -0.014(2) -0.012(2)
C58 0.101(3) 0.101(3) 0.088(3) -0.005(2) 0.010(2) -0.038(2)
C59 0.0626(18) 0.0594(17) 0.0387(14) 0.0078(13) 0.0089(13) 0.0132(14)
C60 0.072(2) 0.068(2) 0.0620(19) 0.0131(16) 0.0188(16) 0.0080(16)
C61 0.073(2) 0.103(3) 0.072(2) 0.007(2) 0.0234(19) 0.000(2)
C62 0.077(2) 0.130(3) 0.057(2) -0.007(2) 0.0172(18) 0.019(2)
C63 0.086(2) 0.096(3) 0.0519(19) -0.0172(18) 0.0002(18) 0.023(2)
C64 0.0687(19) 0.073(2) 0.0361(14) 0.0016(14) -0.0034(13) 0.0138(15)
C65 0.101(3) 0.064(2) 0.119(3) -0.001(2) 0.042(3) -0.008(2)
C66 0.157(5) 0.074(3) 0.299(9) 0.042(4) 0.035(5) 0.013(3)
C67 0.115(4) 0.103(3) 0.153(5) -0.026(3) 0.020(3) -0.030(3)
C68 0.078(2) 0.071(2) 0.0531(18) -0.0099(15) -0.0034(15) 0.0046(17)
C69 0.084(3) 0.125(3) 0.077(2) -0.007(2) -0.015(2) 0.004(2)
C70 0.128(4) 0.075(3) 0.112(3) -0.011(2) -0.003(3) 0.003(2)
C71 0.0508(17) 0.0610(19) 0.083(2) 0.0122(16) -0.0021(16) -0.0026(14)
C72 0.068(2) 0.066(2) 0.113(3) 0.023(2) -0.007(2) -0.0145(17)
C73 0.054(2) 0.087(3) 0.125(3) 0.000(2) -0.010(2) -0.0193(18)
C74 0.069(2) 0.085(3) 0.105(3) 0.006(2) -0.023(2) -0.0069(19)
C75 0.070(2) 0.073(2) 0.096(3) 0.0091(19) -0.0218(19) -0.0041(17)
C76 0.0528(17) 0.0567(18) 0.075(2) 0.0085(15) -0.0079(15) -0.0017(13)
C77 0.0628(18) 0.0513(17) 0.0631(18) 0.0116(14) -0.0080(15) 0.0063(14)
C78 0.0585(16) 0.0473(15) 0.0450(15) 0.0139(12) -0.0057(13) -0.0005(12)
C79 0.0702(19) 0.0597(18) 0.0454(16) 0.0105(14) 0.0006(14) -0.0029(15)
C80 0.083(2) 0.077(2) 0.061(2) 0.0161(18) 0.0047(17) -0.0162(18)
C81 0.084(2) 0.059(2) 0.074(2) 0.0144(17) -0.0129(19) -0.0199(17)
C82 0.079(2) 0.0529(18) 0.073(2) -0.0051(16) -0.0144(18) 0.0030(15)
C83 0.0609(17) 0.0528(17) 0.0523(17) 0.0062(13) -0.0042(14) 0.0030(13)
C84 0.105(3) 0.082(2) 0.061(2) 0.0068(18) 0.0232(19) 0.009(2)
C85 0.087(2) 0.082(2) 0.073(2) -0.0011(18) 0.0174(19) 0.0084(19)
C86 0.151(4) 0.073(3) 0.144(4) 0.018(3) -0.004(3) -0.046(3)

loop_
_atom_type_symbol
_atom_type_description
_atom_type_scat_dispersion_real
_atom_type_scat_dispersion_imag
_atom_type_scat_source
C C 0.0033 0.0016 'International Tables Vol C Tables 4.2.6.8 and 6.1.1.4'
H H 0.0000 0.0000 'International Tables Vol C Tables 4.2.6.8 and 6.1.1.4'
N N 0.0061 0.0033 'International Tables Vol C Tables 4.2.6.8 and 6.1.1.4'
O O 0.0106 0.0060 'International Tables Vol C Tables 4.2.6.8 and 6.1.1.4'
Cl Cl 0.1484 0.1585 'International Tables Vol C Tables 4.2.6.8 and 6.1.1.4'
Pd Pd -0.9988 1.0072 'International Tables Vol C Tables 4.2.6.8 and 6.1.1.4'

loop_
_geom_angle_atom_site_label_1
_geom_angle_atom_site_label_2
_geom_angle_atom_site_label_3
_geom_angle
C1 Pd1 O1 87.95(8)
C1 Pd1 N3 177.65(9)
O1 Pd1 N3 92.17(8)
C1 Pd1 Cl1 88.43(7)
O1 Pd1 Cl1 176.38(5)
N3 Pd1 Cl1 91.44(6)
C28 O1 Pd1 126.16(16)
C1 N1 C2 110.51(19)
C1 N1 C4 127.00(19)
C2 N1 C4 122.48(19)
C1 N2 C3 110.77(19)
C1 N2 C16 125.96(19)
C3 N2 C16 123.2(2)
C34 N3 C35 115.1(2)
C34 N3 Pd1 123.13(17)
C35 N3 Pd1 121.74(16)
N1 C1 N2 104.54(19)
N1 C1 Pd1 129.38(17)
N2 C1 Pd1 126.08(16)
C3 C2 N1 107.4(2)
C2 C3 N2 106.8(2)
C5 C4 C9 123.2(2)
C5 C4 N1 117.8(2)
C9 C4 N1 118.8(2)
C4 C5 C6 116.7(3)
C4 C5 C10 123.4(2)
C6 C5 C10 119.9(3)
C7 C6 C5 121.2(3)
C8 C7 C6 120.6(3)
C7 C8 C9 121.9(3)
C8 C9 C4 116.4(3)
C8 C9 C13 120.7(3)
C4 C9 C13 122.7(2)
C5 C10 C12 111.9(3)
C5 C10 C11 111.0(3)
C12 C10 C11 110.1(3)
C9 C13 C14 108.8(3)
C9 C13 C15 113.7(3)
C14 C13 C15 111.0(3)
C21 C16 C17 123.3(2)
C21 C16 N2 118.6(2)
C17 C16 N2 118.0(2)
C18 C17 C16 116.6(2)
C18 C17 C22 120.2(2)
C16 C17 C22 123.1(2)
C19 C18 C17 121.3(3)
C20 C19 C18 120.6(2)
C19 C20 C21 121.4(3)
C20 C21 C16 116.7(2)
C20 C21 C25 119.4(2)
C16 C21 C25 123.9(2)
C23 C22 C17 110.2(3)
C23 C22 C24 110.5(3)
C17 C22 C24 112.9(3)
C21 C25 C26 110.1(3)
C21 C25 C27 111.9(3)
C26 C25 C27 110.3(3)
O1 C28 C29 117.7(2)
O1 C28 C33 125.3(2)
C29 C28 C33 116.9(2)
C30 C29 C28 121.9(3)
C29 C30 C31 121.2(3)
C32 C31 C30 118.6(3)
C31 C32 C33 122.3(3)
C32 C33 C28 118.9(2)
C32 C33 C34 116.6(2)
C28 C33 C34 124.3(2)
N3 C34 C33 128.3(2)
C40 C35 C36 122.2(3)
C40 C35 N3 118.2(3)
C36 C35 N3 119.6(3)
C37 C36 C35 117.5(3)
C37 C36 C41 121.4(3)
C35 C36 C41 121.1(3)
C38 C37 C36 122.3(3)
C39 C38 C37 118.5(3)
C39 C38 C43 120.3(4)
C37 C38 C43 121.1(4)
C38 C39 C40 122.4(3)
C35 C40 C39 117.1(3)
C35 C40 C42 121.4(3)
C39 C40 C42 121.5(3)
C44 Pd2 O2 91.66(9)
C44 Pd2 N6 174.35(9)
O2 Pd2 N6 91.38(8)
C44 Pd2 Cl2 85.78(7)
O2 Pd2 Cl2 177.15(6)
N6 Pd2 Cl2 91.28(7)
C71 O2 Pd2 125.76(18)
C44 N4 C45 111.0(2)
C44 N4 C47 124.4(2)
C45 N4 C47 124.5(2)
C44 N5 C46 110.3(2)
C44 N5 C59 126.4(2)
C46 N5 C59 123.0(2)
C77 N6 C78 115.5(2)
C77 N6 Pd2 123.05(18)
C78 N6 Pd2 120.92(16)
N4 C44 N5 104.6(2)
N4 C44 Pd2 124.96(18)
N5 C44 Pd2 129.92(19)
C46 C45 N4 106.6(2)
C45 C46 N5 107.5(2)
C52 C47 C48 123.2(3)
C52 C47 N4 119.0(2)
C48 C47 N4 117.8(2)
C49 C48 C47 117.0(3)
C49 C48 C53 120.1(3)
C47 C48 C53 122.8(3)
C50 C49 C48 120.8(3)
C49 C50 C51 121.3(3)
C50 C51 C52 121.1(3)
C51 C52 C47 116.5(3)
C51 C52 C56 119.6(3)
C47 C52 C56 123.9(3)
C48 C53 C55 113.7(3)
C48 C53 C54 109.5(3)
C55 C53 C54 109.0(3)
C52 C56 C58 112.4(3)
C52 C56 C57 109.7(3)
C58 C56 C57 110.6(3)
C64 C59 C60 123.5(3)
C64 C59 N5 119.0(3)
C60 C59 N5 117.3(3)
C61 C60 C59 116.3(3)
C61 C60 C65 120.4(3)
C59 C60 C65 123.2(3)
C62 C61 C60 121.7(3)
C61 C62 C63 120.8(3)
C62 C63 C64 121.2(3)
C59 C64 C63 116.4(3)
C59 C64 C68 123.5(3)
C63 C64 C68 120.0(3)
C67 C65 C60 113.2(3)
C67 C65 C66 110.9(4)
C60 C65 C66 109.7(4)
C69 C68 C64 110.9(3)
C69 C68 C70 109.8(3)
C64 C68 C70 113.7(3)
O2 C71 C72 118.4(3)
O2 C71 C76 125.2(3)
C72 C71 C76 116.4(3)
C73 C72 C71 122.2(3)
C72 C73 C74 121.0(3)
C75 C74 C73 118.6(3)
C74 C75 C76 122.7(3)
C75 C76 C71 118.9(3)
C75 C76 C77 116.9(3)
C71 C76 C77 124.2(3)
N6 C77 C76 128.4(3)
C79 C78 C83 122.1(3)
C79 C78 N6 118.3(2)
C83 C78 N6 119.6(2)
C80 C79 C78 117.7(3)
C80 C79 C84 121.4(3)
C78 C79 C84 120.9(3)
C79 C80 C81 122.8(3)
C82 C81 C80 117.5(3)
C82 C81 C86 120.6(4)
C80 C81 C86 121.8(4)
C81 C82 C83 122.8(3)
C82 C83 C78 117.1(3)
C82 C83 C85 121.6(3)
C78 C83 C85 121.3(3)

loop_
_geom_bond_atom_site_label_1
_geom_bond_atom_site_label_2
_geom_bond_distance
Pd1 C1 1.999(2)
Pd1 O1 2.0217(17)
Pd1 N3 2.061(2)
Pd1 Cl1 2.2982(8)
O1 C28 1.314(3)
N1 C1 1.358(3)
N1 C2 1.390(3)
N1 C4 1.457(3)
N2 C1 1.364(3)
N2 C3 1.388(3)
N2 C16 1.453(3)
N3 C34 1.297(3)
N3 C35 1.451(3)
C2 C3 1.337(4)
C4 C5 1.401(3)
C4 C9 1.402(3)
C5 C6 1.401(4)
C5 C10 1.518(4)
C6 C7 1.374(4)
C7 C8 1.362(4)
C8 C9 1.396(4)
C9 C13 1.514(4)
C10 C12 1.535(5)
C10 C11 1.555(5)
C13 C14 1.520(5)
C13 C15 1.528(5)
C16 C21 1.400(3)
C16 C17 1.403(3)
C17 C18 1.389(4)
C17 C22 1.524(4)
C18 C19 1.380(4)
C19 C20 1.367(4)
C20 C21 1.394(4)
C21 C25 1.524(4)
C22 C23 1.524(5)
C22 C24 1.530(4)
C25 C26 1.527(5)
C25 C27 1.544(5)
C28 C29 1.416(4)
C28 C33 1.419(4)
C29 C30 1.368(4)
C30 C31 1.382(5)
C31 C32 1.364(4)
C32 C33 1.416(4)
C33 C34 1.438(4)
C35 C40 1.398(4)
C35 C36 1.399(4)
C36 C37 1.401(4)
C36 C41 1.495(5)
C37 C38 1.380(5)
C38 C39 1.378(5)
C38 C43 1.529(5)
C39 C40 1.409(4)
C40 C42 1.504(5)
Pd2 C44 1.995(2)
Pd2 O2 2.024(2)
Pd2 N6 2.061(2)
Pd2 Cl2 2.3011(9)
O2 C71 1.317(4)
N4 C44 1.359(3)
N4 C45 1.389(3)
N4 C47 1.457(3)
N5 C44 1.359(3)
N5 C46 1.391(3)
N5 C59 1.457(3)
N6 C77 1.294(3)
N6 C78 1.453(3)
C45 C46 1.335(4)
C47 C52 1.396(4)
C47 C48 1.410(4)
C48 C49 1.383(4)
C48 C53 1.524(4)
C49 C50 1.370(5)
C50 C51 1.372(5)
C51 C52 1.393(4)
C52 C56 1.526(4)
C53 C55 1.532(5)
C53 C54 1.535(5)
C56 C58 1.536(5)
C56 C57 1.532(5)
C59 C64 1.399(4)
C59 C60 1.412(4)
C60 C61 1.392(4)
C60 C65 1.527(5)
C61 C62 1.375(5)
C62 C63 1.370(5)
C63 C64 1.409(4)
C64 C68 1.515(4)
C65 C67 1.526(6)
C65 C66 1.550(6)
C68 C69 1.519(4)
C68 C70 1.539(5)
C71 C72 1.423(4)
C71 C76 1.421(4)
C72 C73 1.368(5)
C73 C74 1.382(5)
C74 C75 1.360(4)
C75 C76 1.413(4)
C76 C77 1.428(4)
C78 C79 1.390(4)
C78 C83 1.395(4)
C79 C80 1.383(4)
C79 C84 1.526(4)
C80 C81 1.382(5)
C81 C82 1.383(5)
C81 C86 1.521(4)
C82 C83 1.393(4)
C83 C85 1.509(4)
